data_1536816
loop_
_publ_author_name
'Range, K.J.'
'Poxleitner, H.'
'Klement, U.'
'Lange, K.G.'

_publ_section_title
;
 A new phase in the Yb-Se system: high pressure synthesis and structure
 refinement of Yb5 Se7
;
_journal_name_full 'Journal of the Less-Common Metals'
_journal_page_first 19
_journal_page_last 22
_journal_volume 157
_journal_year 1990
_chemical_formula_sum 'Se7 Yb5'
_chemical_name_systematic 'Yb5 Se7'
_space_group_IT_number 12
_symmetry_space_group_name_Hall '-C 2y'
_symmetry_space_group_name_H-M 'C 1 2/m 1'
_cell_angle_alpha 90
_cell_angle_beta 104.77
_cell_angle_gamma 90
_cell_formula_units_Z 2
_cell_length_a 13.074
_cell_length_b 3.9435
_cell_length_c 12.046
_cell_volume 600.538
_citation_journal_id_ASTM JCOMAH
_cod_data_source_file Range_JCOMAH_1990_1652.cif
_cod_data_source_block Se7Yb5
_cod_original_cell_volume 600.5378
_cod_database_code 1536816

loop_
_symmetry_equiv_pos_as_xyz
x,y,z
-x,y,-z
-x,-y,-z
x,-y,z
x+1/2,y+1/2,z
-x+1/2,y+1/2,-z
-x+1/2,-y+1/2,-z
x+1/2,-y+1/2,z

loop_
_atom_site_label
_atom_site_type_symbol
_atom_site_fract_x
_atom_site_fract_y
_atom_site_fract_z
_atom_site_occupancy
_atom_site_U_iso_or_equiv
Yb1 Yb+3 0 0 0 1 0.0
Yb2 Yb+2 0.6947 0 0.80996 1 0.0
Se1 Se-2 0.3425 0 0.9487 1 0.0
Se2 Se-2 0.2597 0 0.6439 1 0.0
Se3 Se-2 0.9646 0 0.2155 1 0.0
Se4 Se-2 0.4931 0 0.4859 0.5 0.0
Yb3 Yb+3 0.88492 0 0.57812 1 0.0
